data_2100973
loop_
_publ_author_name
'Maginn, S. J.'
'Harding, M. M.'
'Campbell, J. W.'

_publ_section_title
;
 Structure determination of a complex pentamolybdodisulfate from
 synchrotron radiation Laue diffraction photographs: derivation and
 application of a wavelength-dependent absorption correction
;
_journal_issue 3
_journal_name_full 'Acta Crystallographica Section B'
_journal_page_first 520
_journal_page_last 524
_journal_paper_doi 10.1107/S0108768192011662
_journal_volume 49
_journal_year 1993
_chemical_formula_moiety '4(C8 H20 N1),C7 H5 N1,Mo5 O23 S2'
_chemical_formula_sum 'C39 H85 Mo5 N5 O23 S2'
_chemical_formula_weight 1530.8
_space_group_IT_number 14
_space_group_name_Hall '-P 2yn'
_space_group_name_H-M_alt 'P 1 21/n 1'
_symmetry_cell_setting monoclinic
_symmetry_space_group_name_Hall '-P 2yn'
_symmetry_space_group_name_H-M 'P 1 21/n 1'
_cell_angle_alpha 90
_cell_angle_beta 88.020(10)
_cell_angle_gamma 90
_cell_formula_units_Z 4
_cell_length_a 12.712(5)
_cell_length_b 30.83(2)
_cell_length_c 14.745(6)
_cell_volume 5775(5)
_diffrn_radiation_type synchrotron
_diffrn_radiation_wavelength 0.6
_exptl_absorpt_coefficient_mu 4.289
_exptl_crystal_density_diffrn 1.76
_exptl_crystal_F_000 3100
_cod_data_source_file mu0303.cif
_cod_data_source_block mu0303a
_cod_original_cell_volume 5775.3
_cod_database_code 2100973

loop_
_space_group_symop_id
_space_group_symop_operation_xyz
1 x,y,z
2 -x+1/2,y+1/2,-z+1/2
3 -x,-y,-z
4 x+1/2,-y+1/2,z+1/2

loop_
_atom_site_label
_atom_site_fract_x
_atom_site_fract_y
_atom_site_fract_z
_atom_site_U_iso_or_equiv
Mo(1) -.01454(18) .13125(9) .65717(16) .0234(16)
Mo(2) .36074(19) .09955(9) .84126(16) .0261(16)
Mo(3) .24518(18) .11125(9) .61877(15) .0230(15)
Mo(4) -.04840(19) .16154(10) .87916(17) .0312(17)
Mo(5) .1785(2) .14366(10) .98981(16) .0329(17)
S(1) .1042(5) .0700(2) .8167(5) .0243(18)
S(2) .1933(5) .1895(3) .7747(5) .0244(18)
O(3) .3345(13) .1006(6) .7168(11) .020(4)
O(4) -.0831(16) .1330(7) .7755(14) .037(5)
O(5) .0618(15) .1792(7) .9542(12) .031(5)
O(6) .1097(14) .1329(6) .5882(12) .026(5)
O(7) .0741(14) .1013(7) .8867(12) .027(5)
O(8) .1108(14) .0948(6) .7299(12) .024(4)
O(9) .0804(14) .1804(6) .7653(11) .023(4)
O(10) .2303(16) .0617(7) .5803(14) .042(5)
O(11) .457(2) .1392(10) .8386(18) .063(7)
O(12) -.0727(15) .1738(7) .6103(13) .035(5)
O(13) -.0716(15) .0897(7) .6095(13) .033(5)
O(14) .0288(15) .0368(7) .8144(13) .035(5)
O(15) .2122(16) .0531(7) .8324(13) .036(5)
O(16) .2918(15) .1080(7) .9543(13) .033(5)
O(17) .2350(16) .1596(7) .8431(14) .037(5)
O(18) -.103(2) .2098(10) .8607(18) .065(7)
O(19) .2069(17) .2341(8) .7975(15) .046(6)
O(20) .4284(18) .0536(8) .8532(15) .050(6)
O(21) .3252(18) .1321(8) .5436(15) .049(6)
O(22) .2455(16) .1791(7) .6918(14) .041(6)
O(23) .1253(19) .1154(9) 1.0718(16) .056(7)
O(24) .2405(19) .1838(9) 1.0453(16) .054(6)
O(25) -.133(2) .1403(9) .9549(17) .060(7)
N(1) .593(2) .1956(10) .5868(18) .042(7)
C(1) .487(4) .2068(16) .640(3) .070(12)
C(2) .477(6) .253(2) .663(5) .112(19)
C(3) .600(4) .2167(17) .500(3) .070(12)
C(4) .515(4) .2083(18) .439(3) .078(13)
C(5) .685(3) .2145(14) .637(3) .052(10)
C(6) .687(4) .192(2) .737(4) .091(15)
C(7) .593(4) .1497(17) .571(3) .072(12)
C(8) .014(8) .347(4) 1.012(7) .15(3)
N(2) .2766(19) -.0258(9) 1.0648(16) .034(6)
C(11) .361(3) .0085(15) 1.090(3) .058(11)
C(12) .323(3) .0418(16) 1.143(3) .064(12)
C(13) .193(5) -.005(2) 1.004(4) .096(17)
C(14) .111(4) -.0363(18) .972(3) .077(13)
C(15) .332(4) -.0586(19) 1.022(4) .086(14)
C(16) .368(5) -.047(3) .919(5) .112(19)
C(17) .218(3) -.0392(14) 1.150(3) .059(11)
C(18) .293(4) -.0620(18) 1.220(3) .080(14)
N(3) .073(2) .2809(11) .557(2) .055(8)
C(21) .132(3) .2380(12) .543(2) .039(8)
C(22) .186(5) .234(2) .450(4) .099(16)
C(23) .015(4) .2753(18) .641(3) .076(13)
C(24) -.040(5) .320(2) .678(4) .103(17)
C(25) .001(3) .2870(16) .475(3) .067(12)
C(26) -.068(5) .259(2) .449(5) .106(19)
C(27) .151(4) .316(2) .558(4) .086(15)
C(28) .221(4) .3122(19) .636(4) .085(14)
N(4) .004(2) .0807(9) 1.3382(17) .036(6)
C(31) -.061(4) .1230(17) 1.395(3) .076(13)
C(32) -.095(4) .149(2) 1.320(4) .088(15)
C(33) .056(5) .061(3) 1.415(5) .12(2)
C(34) .092(6) .103(3) 1.467(5) .15(2)
C(35) -.071(4) .061(2) 1.289(4) .091(16)
C(36) -.156(5) .034(2) 1.339(4) .107(18)
C(37) .090(7) .100(4) 1.261(6) .15(3)
C(38) .170(6) .129(3) 1.336(6) .13(2)
C(41) .458(2) -.0531(8) .668(2) .067(11)
C(42) .545(2) -.0662(8) .615(2) .089(15)
C(43) .610(2) -.0355(8) .573(2) .099(17)
C(44) .588(2) .0082(8) .584(2) .14(2)
C(45) .501(2) .0213(8) .638(2) .067(11)
C(46) .436(2) -.0094(8) .680(2) .060(11)
C(47) .410(5) -.084(3) .700(4) .105(17)
N(5) .357(6) -.107(3) .718(5) .14(2)

loop_
_geom_angle_atom_site_label_1
_geom_angle_atom_site_label_2
_geom_angle_atom_site_label_3
_geom_angle
O(4) Mo(1) O(6) 148.2(9)
O(12) Mo(1) O(13) 103.0(10)
O(3) Mo(2) O(16) 140.7(8)
O(11) Mo(2) O(20) 103.0(10)
O(3) Mo(3) O(6) 143.7(8)
O(10) Mo(3) O(21) 102.0(10)
O(4) Mo(4) O(5) 146.1(9)
O(18) Mo(4) O(25) 101.0(10)
O(5) Mo(5) O(16) 148.0(8)
O(23) Mo(5) O(24) 103.0(10)
O(7) S(1) O(14) 110.0(10)
O(8) S(1) O(14) 112.0(10)
O(14) S(1) O(15) 112.0(10)
O(9) S(2) O(19) 109.0(10)
O(17) S(2) O(19) 113.0(10)
O(19) S(2) O(22) 112.0(10)
Mo(2) O(3) Mo(3) 152.0(10)
Mo(1) O(4) Mo(4) 131.0(10)
Mo(4) O(5) Mo(5) 126.0(10)
Mo(1) O(6) Mo(3) 128.0(10)
Mo(2) O(16) Mo(5) 131.0(10)
C(11) N(2) C(13) 110(3)
C(11) N(2) C(15) 105(3)
C(11) N(2) C(17) 108(3)
C(13) N(2) C(15) 113(4)
C(13) N(2) C(17) 106(3)
C(15) N(2) C(17) 115(3)
N(2) C(11) C(12) 114(4)
N(2) C(13) C(14) 113(4)
N(2) C(15) C(16) 114(4)
N(2) C(17) C(18) 112(3)
C(42) C(41) C(47) 112(4)
C(46) C(41) C(47) 128(4)
C(41) C(47) N(5) 167(9)

loop_
_geom_bond_atom_site_label_1
_geom_bond_atom_site_label_2
_geom_bond_distance
Mo(1) O(4) 1.92(2)
Mo(1) O(6) 1.85(2)
Mo(1) O(8) 2.25(2)
Mo(1) O(9) 2.52(2)
Mo(1) O(12) 1.67(2)
Mo(1) O(13) 1.64(2)
Mo(2) O(3) 1.88(2)
Mo(2) O(11) 1.73(3)
MO(2) O(15) 2.38(2)
Mo(2) O(16) 1.87(2)
Mo(2) O(17) 2.45(2)
Mo(2) O(20) 1.67(2)
Mo(3) O(3) 1.90(2)
Mo(3) O(6) 1.91(2)
Mo(3) O(8) 2.38(2)
Mo(3) O(10) 1.64(2)
Mo(3) O(21) 1.61(2)
Mo(3) O(22) 2.35(2)
Mo(4) O(4) 1.83(2)
Mo(4) O(5) 1.89(2)
Mo(4) O(7) 2.43(2)
Mo(4) O(9) 2.38(2)
Mo(4) O(18) 1.67(3)
Mo(4) O(25) 1.66(3)
Mo(5) O(5) 1.93(2)
Mo(5) O(7) 2.43(2)
Mo(5) O(16) 1.87(2)
Mo(5) O(17) 2.31(2)
Mo(5) O(23) 1.62(3)
Mo(5) O(24) 1.69(2)
S(1) O(7) 1.46(2)
S(1) O(8) 1.49(2)
S(1) O(14) 1.40(2)
S(1) O(15) 1.49(2)
S(2) O(9) 1.47(2)
S(2) O(17) 1.48(2)
S(2) O(19) 1.43(2)
S(2) O(22) 1.41(2)
N(1) C(1) 1.58(5)
N(1) C(3) 1.44(6)
N(1) C(5) 1.52(5)
N(1) C(7) 1.43(6)
C(1) C(2) 1.47(9)
C(3) C(4) 1.46(7)
C(5) C(6) 1.64(7)
C(7) C(8) 1.35(7)
N(2) C(11) 1.56(5)
N(2) C(13) 1.56(7)
N(2) C(15) 1.37(6)
N(2) C(17) 1.49(5)
C(11) C(12) 1.37(6)
C(13) C(14) 1.52(8)
C(15) C(16) 1.61(9)
C(17) C(18) 1.59(7)
N(3) C(21) 1.53(5)
N(3) C(23) 1.43(6)
N(3) C(25) 1.56(6)
N(3) C(27) 1.47(6)
C(21) C(22) 1.52(7)
C(23) C(24) 1.63(8)
C(25) C(26) 1.31(8)
C(27) C(28) 1.48(8)
N(4) C(31) 1.74(7)
N(4) C(33) 1.46(8)
N(4) C(35) 1.36(6)
N(4) C(37) 1.65(8)
C(31) C(32) 1.44(8)
C(33) C(34) 1.57(11)
C(35) C(36) 1.52(9)
C(37) C(38) 1.75(8)
C(41) C(42) 1.39(4)
C(41) C(46) 1.39(4)
C(41) C(47) 1.20(8)
C(42) C(43) 1.39(4)
C(43) C(44) 1.39(4)
C(44) C(45) 1.39(4)
C(45) C(46) 1.39(4)
C(47) N(5) 1.03(10)
